data_7129991
loop_
_publ_author_name
'Lin, Binzhou'
'Karki, Ishwor'
'Pellechia, Perry J.'
'Shimizu, Ken D.'

_publ_section_title
;
 Electrostatically-gated molecular rotors
;
_journal_name_full 'Chemical Communications'
_journal_paper_doi 10.1039/D2CC00512C
_journal_year 2022
_chemical_formula_moiety 'C17 H16 N2 O2'
_chemical_formula_sum 'C17 H16 N2 O2'
_chemical_formula_weight 280.32
_space_group_crystal_system monoclinic
_space_group_IT_number 14
_space_group_name_Hall '-P 2yn'
_space_group_name_H-M_alt 'P 1 21/n 1'
_atom_sites_solution_hydrogens geom
_atom_sites_solution_primary dual
_atom_sites_solution_secondary difmap
_audit_creation_date 2021-10-05
_audit_creation_method
;
Olex2 1.3
(compiled 2020.11.12 svn.r5f609507 for OlexSys, GUI svn.r6403)
;
_audit_update_record
;
2022-01-25 deposited with the CCDC.	2022-04-19 downloaded from the CCDC.
;
_cell_angle_alpha 90
_cell_angle_beta 106.165(2)
_cell_angle_gamma 90
_cell_formula_units_Z 4
_cell_length_a 5.8248(4)
_cell_length_b 28.7309(17)
_cell_length_c 8.8878(5)
_cell_measurement_reflns_used 9896
_cell_measurement_temperature 100(2)
_cell_measurement_theta_max 30.46
_cell_measurement_theta_min 2.49
_cell_volume 1428.58(15)
_computing_cell_refinement 'SAINT+ Ver. 8.40B (Bruker, 2019)'
_computing_data_collection 'Bruker APEX3 v2019.1-0 (Bruker, 2019)'
_computing_data_reduction 'SAINT+ Ver. 8.40B (Bruker, 2019)'
_computing_molecular_graphics 'OLEX2 (Dolomanov et al., 2009)'
_computing_publication_material 'OLEX2 (Dolomanov et al., 2009)'
_computing_structure_refinement 'XL (Sheldrick, 2015)'
_computing_structure_solution 'XT (Sheldrick, 2015)'
_diffrn_ambient_temperature 100(2)
_diffrn_detector PHOTON-II
_diffrn_detector_area_resol_mean 7.39
_diffrn_detector_type 'area detector'
_diffrn_measured_fraction_theta_full 1.000
_diffrn_measured_fraction_theta_max 1.000
_diffrn_measurement_device 'three-circle diffractometer'
_diffrn_measurement_device_type 'Bruker D8 QUEST'
_diffrn_measurement_method '\w and \f scans'
_diffrn_radiation_monochromator 'mirror optics'
_diffrn_radiation_probe x-ray
_diffrn_radiation_type MoK\a
_diffrn_radiation_wavelength 0.71073
_diffrn_reflns_av_R_equivalents 0.0413
_diffrn_reflns_av_unetI/netI 0.0160
_diffrn_reflns_Laue_measured_fraction_full 1.000
_diffrn_reflns_Laue_measured_fraction_max 1.000
_diffrn_reflns_limit_h_max 8
_diffrn_reflns_limit_h_min -8
_diffrn_reflns_limit_k_max 40
_diffrn_reflns_limit_k_min -41
_diffrn_reflns_limit_l_max 12
_diffrn_reflns_limit_l_min -11
_diffrn_reflns_number 72974
_diffrn_reflns_point_group_measured_fraction_full 1.000
_diffrn_reflns_point_group_measured_fraction_max 1.000
_diffrn_reflns_theta_full 25.242
_diffrn_reflns_theta_max 30.523
_diffrn_reflns_theta_min 2.489
_diffrn_source 'microfocus sealed X-ray tube'
_diffrn_source_current 1.0
_diffrn_source_power 0.05
_diffrn_source_type 'Incoatec I\ms'
_diffrn_source_voltage 50.0
_diffrn_standards_number 0
_exptl_absorpt_coefficient_mu 0.087
_exptl_absorpt_correction_T_max 0.7461
_exptl_absorpt_correction_T_min 0.7152
_exptl_absorpt_correction_type multi-scan
_exptl_absorpt_process_details
;
SADABS-2016/2 (Bruker,2016/2) was used for absorption correction.
wR2(int) was 0.1280 before and 0.0562 after correction.
The Ratio of minimum to maximum transmission is 0.9586.
The \l/2 correction factor is Not present.
;
_exptl_crystal_colour colourless
_exptl_crystal_density_diffrn 1.303
_exptl_crystal_description needle
_exptl_crystal_F_000 592
_exptl_crystal_size_max 0.26
_exptl_crystal_size_mid 0.05
_exptl_crystal_size_min 0.03
_refine_diff_density_max 0.359
_refine_diff_density_min -0.207
_refine_diff_density_rms 0.043
_refine_ls_extinction_coef 0.0052(16)
_refine_ls_extinction_expression Fc^*^=kFc[1+0.001xFc^2^\l^3^/sin(2\q)]^-1/4^
_refine_ls_extinction_method 'SHELXL-2018/3 (Sheldrick 2018)'
_refine_ls_goodness_of_fit_ref 1.040
_refine_ls_hydrogen_treatment constr
_refine_ls_matrix_type full
_refine_ls_number_parameters 193
_refine_ls_number_reflns 4356
_refine_ls_number_restraints 0
_refine_ls_restrained_S_all 1.040
_refine_ls_R_factor_all 0.0470
_refine_ls_R_factor_gt 0.0395
_refine_ls_shift/su_max 0.000
_refine_ls_shift/su_mean 0.000
_refine_ls_structure_factor_coef Fsqd
_refine_ls_weighting_details 'w=1/[\s^2^(Fo^2^)+(0.0456P)^2^+0.5310P] where P=(Fo^2^+2Fc^2^)/3'
_refine_ls_weighting_scheme calc
_refine_ls_wR_factor_gt 0.0977
_refine_ls_wR_factor_ref 0.1024
_reflns_Friedel_coverage 0.000
_reflns_number_gt 3755
_reflns_number_total 4356
_reflns_threshold_expression 'I > 2\s(I)'
_cod_data_source_file d2cc00512c2.cif
_cod_data_source_block lbz_b130
_cod_depositor_comments
;
The following automatic conversions were performed:

data item '_diffrn_radiation_probe' value 'X-ray' was changed to
'x-ray' in accordance with the
/home/data/users/saulius/crontab/automatic-downloads/rss-feeds/RSC/lib/dictionaries/cif_core.dic
dictionary named 'cif_core.dic' version 2.4.2 last updated on
2011-04-26.

Automatic conversion script
Id: cif_fix_values 7556 2019-12-06 15:28:31Z antanas 
;
_cod_database_code 7129991
_shelx_shelxl_version_number 2018/3
_shelx_space_group_comment
;
The symmetry employed for this shelxl refinement is uniquely defined
by the following loop, which should always be used as a source of
symmetry information in preference to the above space-group names.
They are only intended as comments.
;
_shelx_estimated_absorpt_t_max 0.997
_shelx_estimated_absorpt_t_min 0.978
_olex2_refinement_description
;
1. Fixed Uiso
 At 1.2 times of:
  All C(H) groups, All C(H,H) groups
 At 1.5 times of:
  All C(H,H,H) groups
2.a Secondary CH2 refined with riding coordinates:
 C1(H1A,H1B)
2.b Aromatic/amide H refined with riding coordinates:
 C8(H8), C9(H9), C10(H10), C11(H11), C14(H14), C15(H15), C16(H16), C17(H17)
2.c Idealised Me refined as rotating group:
 C5(H5A,H5B,H5C), C6(H6A,H6B,H6C)
;
_olex2_submission_special_instructions 'No special instructions were received'

loop_
_space_group_symop_operation_xyz
'x, y, z'
'-x+1/2, y+1/2, -z+1/2'
'-x, -y, -z'
'x-1/2, -y-1/2, z-1/2'

loop_
_atom_site_label
_atom_site_type_symbol
_atom_site_fract_x
_atom_site_fract_y
_atom_site_fract_z
_atom_site_U_iso_or_equiv
_atom_site_adp_type
_atom_site_occupancy
_atom_site_site_symmetry_order
_atom_site_calc_flag
_atom_site_refinement_flags_posn
_atom_site_refinement_flags_adp
_atom_site_refinement_flags_occupancy
_atom_site_disorder_assembly
_atom_site_disorder_group
O1 O 0.07705(13) 0.40972(2) -0.02948(9) 0.02323(16) Uani 1 1 d . . . . .
O2 O 0.72079(14) 0.32891(3) 0.26265(10) 0.02757(18) Uani 1 1 d . . . . .
N1 N 0.42223(14) 0.37858(3) 0.13351(9) 0.01427(15) Uani 1 1 d . . . . .
N2 N 0.31310(17) 0.35494(3) 0.67460(10) 0.02505(19) Uani 1 1 d . . . . .
C1 C 0.13534(17) 0.32557(3) -0.00829(11) 0.01760(18) Uani 1 1 d . . . . .
H1A H 0.116529 0.318525 -0.120111 0.021 Uiso 1 1 calc R U . . .
H1B H -0.015790 0.317799 0.016366 0.021 Uiso 1 1 calc R U . . .
C2 C 0.19623(16) 0.37625(3) 0.02509(10) 0.01523(17) Uani 1 1 d . . . . .
C3 C 0.52217(17) 0.33489(3) 0.17634(11) 0.01650(17) Uani 1 1 d . . . . .
C4 C 0.34404(16) 0.29748(3) 0.09659(11) 0.01643(17) Uani 1 1 d . . . . .
C5 C 0.46590(19) 0.26566(4) 0.00425(14) 0.0271(2) Uani 1 1 d . . . . .
H5A H 0.354679 0.241078 -0.046746 0.041 Uiso 1 1 calc R U . . .
H5B H 0.608107 0.251592 0.075775 0.041 Uiso 1 1 calc R U . . .
H5C H 0.513011 0.283909 -0.075458 0.041 Uiso 1 1 calc R U . . .
C6 C 0.2677(2) 0.27020(4) 0.22268(13) 0.0268(2) Uani 1 1 d . . . . .
H6A H 0.187603 0.291211 0.278765 0.040 Uiso 1 1 calc R U . . .
H6B H 0.409139 0.256668 0.296674 0.040 Uiso 1 1 calc R U . . .
H6C H 0.157678 0.245264 0.173280 0.040 Uiso 1 1 calc R U . . .
C7 C 0.54351(16) 0.42124(3) 0.19100(11) 0.01541(17) Uani 1 1 d . . . . .
C8 C 0.64311(17) 0.44647(3) 0.09179(11) 0.01919(19) Uani 1 1 d . . . . .
H8 H 0.628871 0.435479 -0.011223 0.023 Uiso 1 1 calc R U . . .
C9 C 0.76390(18) 0.48786(3) 0.14294(13) 0.0222(2) Uani 1 1 d . . . . .
H9 H 0.831583 0.505273 0.075046 0.027 Uiso 1 1 calc R U . . .
C10 C 0.78464(18) 0.50346(3) 0.29371(13) 0.0227(2) Uani 1 1 d . . . . .
H10 H 0.862895 0.532122 0.328269 0.027 Uiso 1 1 calc R U . . .
C11 C 0.69160(17) 0.47738(3) 0.39444(12) 0.02054(19) Uani 1 1 d . . . . .
H11 H 0.712431 0.487929 0.498689 0.025 Uiso 1 1 calc R U . . .
C12 C 0.56757(16) 0.43581(3) 0.34540(11) 0.01612(17) Uani 1 1 d . . . . .
C13 C 0.47442(16) 0.40850(3) 0.45742(11) 0.01652(17) Uani 1 1 d . . . . .
C14 C 0.62178(17) 0.39921(3) 0.60787(11) 0.02004(19) Uani 1 1 d . . . . .
H14 H 0.780407 0.410975 0.639742 0.024 Uiso 1 1 calc R U . . .
C15 C 0.53456(19) 0.37273(4) 0.70988(12) 0.0234(2) Uani 1 1 d . . . . .
H15 H 0.638091 0.366788 0.811290 0.028 Uiso 1 1 calc R U . . .
C16 C 0.17054(18) 0.36491(4) 0.53141(12) 0.0216(2) Uani 1 1 d . . . . .
H16 H 0.011699 0.353232 0.503918 0.026 Uiso 1 1 calc R U . . .
C17 C 0.24117(17) 0.39127(3) 0.42100(11) 0.01834(18) Uani 1 1 d . . . . .
H17 H 0.131943 0.397509 0.321753 0.022 Uiso 1 1 calc R U . . .

loop_
_atom_site_aniso_label
_atom_site_aniso_U_11
_atom_site_aniso_U_22
_atom_site_aniso_U_33
_atom_site_aniso_U_23
_atom_site_aniso_U_13
_atom_site_aniso_U_12
O1 0.0190(3) 0.0173(3) 0.0289(4) 0.0020(3) -0.0007(3) 0.0021(3)
O2 0.0228(4) 0.0183(3) 0.0325(4) -0.0008(3) -0.0076(3) 0.0027(3)
N1 0.0150(3) 0.0115(3) 0.0150(3) -0.0009(2) 0.0021(3) -0.0006(3)
N2 0.0260(4) 0.0303(5) 0.0199(4) -0.0010(3) 0.0080(3) -0.0023(4)
C1 0.0179(4) 0.0143(4) 0.0183(4) 0.0000(3) 0.0013(3) -0.0026(3)
C2 0.0145(4) 0.0155(4) 0.0152(4) -0.0001(3) 0.0034(3) -0.0013(3)
C3 0.0190(4) 0.0132(4) 0.0159(4) -0.0004(3) 0.0025(3) 0.0006(3)
C4 0.0176(4) 0.0123(4) 0.0184(4) -0.0005(3) 0.0033(3) -0.0006(3)
C5 0.0236(5) 0.0226(5) 0.0346(6) -0.0124(4) 0.0071(4) 0.0004(4)
C6 0.0290(5) 0.0218(5) 0.0286(5) 0.0098(4) 0.0065(4) -0.0013(4)
C7 0.0138(4) 0.0121(4) 0.0188(4) -0.0009(3) 0.0020(3) -0.0003(3)
C8 0.0191(4) 0.0170(4) 0.0205(4) 0.0019(3) 0.0041(3) -0.0008(3)
C9 0.0189(4) 0.0170(4) 0.0296(5) 0.0047(4) 0.0049(4) -0.0014(3)
C10 0.0176(4) 0.0148(4) 0.0330(5) -0.0022(4) 0.0024(4) -0.0028(3)
C11 0.0176(4) 0.0176(4) 0.0240(5) -0.0054(3) 0.0018(3) -0.0015(3)
C12 0.0133(4) 0.0149(4) 0.0190(4) -0.0018(3) 0.0025(3) -0.0002(3)
C13 0.0159(4) 0.0163(4) 0.0171(4) -0.0043(3) 0.0042(3) 0.0002(3)
C14 0.0164(4) 0.0234(4) 0.0186(4) -0.0042(3) 0.0020(3) -0.0004(3)
C15 0.0229(5) 0.0292(5) 0.0164(4) -0.0014(4) 0.0027(4) 0.0008(4)
C16 0.0184(4) 0.0267(5) 0.0205(4) -0.0045(4) 0.0065(4) -0.0034(4)
C17 0.0153(4) 0.0218(4) 0.0171(4) -0.0038(3) 0.0032(3) -0.0006(3)

loop_
_atom_type_symbol
_atom_type_description
_atom_type_scat_dispersion_real
_atom_type_scat_dispersion_imag
_atom_type_scat_source
C C 0.0033 0.0016 'International Tables Vol C Tables 4.2.6.8 and 6.1.1.4'
H H 0.0000 0.0000 'International Tables Vol C Tables 4.2.6.8 and 6.1.1.4'
N N 0.0061 0.0033 'International Tables Vol C Tables 4.2.6.8 and 6.1.1.4'
O O 0.0106 0.0060 'International Tables Vol C Tables 4.2.6.8 and 6.1.1.4'

loop_
_geom_angle_atom_site_label_1
_geom_angle_atom_site_label_2
_geom_angle_atom_site_label_3
_geom_angle
_geom_angle_site_symmetry_1
_geom_angle_site_symmetry_3
_geom_angle_publ_flag
C2 N1 C7 124.13(7) . . ?
C3 N1 C2 112.75(7) . . ?
C3 N1 C7 123.08(7) . . ?
C15 N2 C16 116.18(9) . . ?
H1A C1 H1B 108.6 . . ?
C2 C1 H1A 110.4 . . ?
C2 C1 H1B 110.4 . . ?
C2 C1 C4 106.51(7) . . ?
C4 C1 H1A 110.4 . . ?
C4 C1 H1B 110.4 . . ?
O1 C2 N1 124.36(8) . . ?
O1 C2 C1 127.81(8) . . ?
N1 C2 C1 107.82(7) . . ?
O2 C3 N1 123.73(8) . . ?
O2 C3 C4 127.00(8) . . ?
N1 C3 C4 109.27(7) . . ?
C3 C4 C1 103.45(7) . . ?
C3 C4 C5 108.27(8) . . ?
C3 C4 C6 108.62(8) . . ?
C5 C4 C1 113.27(8) . . ?
C5 C4 C6 111.06(8) . . ?
C6 C4 C1 111.75(8) . . ?
C4 C5 H5A 109.5 . . ?
C4 C5 H5B 109.5 . . ?
C4 C5 H5C 109.5 . . ?
H5A C5 H5B 109.5 . . ?
H5A C5 H5C 109.5 . . ?
H5B C5 H5C 109.5 . . ?
C4 C6 H6A 109.5 . . ?
C4 C6 H6B 109.5 . . ?
C4 C6 H6C 109.5 . . ?
H6A C6 H6B 109.5 . . ?
H6A C6 H6C 109.5 . . ?
H6B C6 H6C 109.5 . . ?
C8 C7 N1 118.11(8) . . ?
C8 C7 C12 121.33(8) . . ?
C12 C7 N1 120.51(8) . . ?
C7 C8 H8 119.9 . . ?
C7 C8 C9 120.10(9) . . ?
C9 C8 H8 119.9 . . ?
C8 C9 H9 120.3 . . ?
C10 C9 C8 119.48(9) . . ?
C10 C9 H9 120.3 . . ?
C9 C10 H10 119.9 . . ?
C9 C10 C11 120.29(9) . . ?
C11 C10 H10 119.9 . . ?
C10 C11 H11 119.3 . . ?
C10 C11 C12 121.30(9) . . ?
C12 C11 H11 119.3 . . ?
C7 C12 C13 122.86(8) . . ?
C11 C12 C7 117.43(9) . . ?
C11 C12 C13 119.68(8) . . ?
C14 C13 C12 120.04(8) . . ?
C17 C13 C12 123.07(8) . . ?
C17 C13 C14 116.89(9) . . ?
C13 C14 H14 120.3 . . ?
C15 C14 C13 119.45(9) . . ?
C15 C14 H14 120.3 . . ?
N2 C15 C14 124.12(9) . . ?
N2 C15 H15 117.9 . . ?
C14 C15 H15 117.9 . . ?
N2 C16 H16 118.0 . . ?
N2 C16 C17 123.99(9) . . ?
C17 C16 H16 118.0 . . ?
C13 C17 H17 120.3 . . ?
C16 C17 C13 119.32(9) . . ?
C16 C17 H17 120.3 . . ?

loop_
_geom_bond_atom_site_label_1
_geom_bond_atom_site_label_2
_geom_bond_distance
_geom_bond_site_symmetry_2
_geom_bond_publ_flag
O1 C2 1.2059(11) . ?
O2 C3 1.2093(12) . ?
N1 C2 1.3999(11) . ?
N1 C3 1.3914(11) . ?
N1 C7 1.4358(11) . ?
N2 C15 1.3410(14) . ?
N2 C16 1.3426(13) . ?
C1 H1A 0.9900 . ?
C1 H1B 0.9900 . ?
C1 C2 1.5085(12) . ?
C1 C4 1.5384(13) . ?
C3 C4 1.5247(12) . ?
C4 C5 1.5290(14) . ?
C4 C6 1.5313(14) . ?
C5 H5A 0.9800 . ?
C5 H5B 0.9800 . ?
C5 H5C 0.9800 . ?
C6 H6A 0.9800 . ?
C6 H6B 0.9800 . ?
C6 H6C 0.9800 . ?
C7 C8 1.3872(13) . ?
C7 C12 1.4038(13) . ?
C8 H8 0.9500 . ?
C8 C9 1.3920(13) . ?
C9 H9 0.9500 . ?
C9 C10 1.3860(15) . ?
C10 H10 0.9500 . ?
C10 C11 1.3880(15) . ?
C11 H11 0.9500 . ?
C11 C12 1.4012(12) . ?
C12 C13 1.4839(13) . ?
C13 C14 1.3989(13) . ?
C13 C17 1.3967(13) . ?
C14 H14 0.9500 . ?
C14 C15 1.3840(14) . ?
C15 H15 0.9500 . ?
C16 H16 0.9500 . ?
C16 C17 1.3895(14) . ?
C17 H17 0.9500 . ?

loop_
_geom_torsion_atom_site_label_1
_geom_torsion_atom_site_label_2
_geom_torsion_atom_site_label_3
_geom_torsion_atom_site_label_4
_geom_torsion
_geom_torsion_site_symmetry_1
_geom_torsion_site_symmetry_2
_geom_torsion_site_symmetry_3
_geom_torsion_site_symmetry_4
_geom_torsion_publ_flag
O2 C3 C4 C1 -175.14(10) . . . . ?
O2 C3 C4 C5 -54.70(13) . . . . ?
O2 C3 C4 C6 66.00(13) . . . . ?
N1 C3 C4 C1 4.27(10) . . . . ?
N1 C3 C4 C5 124.72(9) . . . . ?
N1 C3 C4 C6 -114.58(9) . . . . ?
N1 C7 C8 C9 -179.53(8) . . . . ?
N1 C7 C12 C11 178.92(8) . . . . ?
N1 C7 C12 C13 0.79(13) . . . . ?
N2 C16 C17 C13 0.68(15) . . . . ?
C2 N1 C3 O2 176.31(9) . . . . ?
C2 N1 C3 C4 -3.13(11) . . . . ?
C2 N1 C7 C8 -74.32(12) . . . . ?
C2 N1 C7 C12 108.06(10) . . . . ?
C2 C1 C4 C3 -3.86(10) . . . . ?
C2 C1 C4 C5 -120.85(9) . . . . ?
C2 C1 C4 C6 112.80(9) . . . . ?
C3 N1 C2 O1 -179.37(9) . . . . ?
C3 N1 C2 C1 0.50(11) . . . . ?
C3 N1 C7 C8 103.37(10) . . . . ?
C3 N1 C7 C12 -74.25(12) . . . . ?
C4 C1 C2 O1 -177.87(10) . . . . ?
C4 C1 C2 N1 2.27(10) . . . . ?
C7 N1 C2 O1 -1.46(15) . . . . ?
C7 N1 C2 C1 178.40(8) . . . . ?
C7 N1 C3 O2 -1.61(15) . . . . ?
C7 N1 C3 C4 178.95(8) . . . . ?
C7 C8 C9 C10 0.31(14) . . . . ?
C7 C12 C13 C14 130.63(10) . . . . ?
C7 C12 C13 C17 -49.81(13) . . . . ?
C8 C7 C12 C11 1.38(13) . . . . ?
C8 C7 C12 C13 -176.75(9) . . . . ?
C8 C9 C10 C11 1.80(15) . . . . ?
C9 C10 C11 C12 -2.35(15) . . . . ?
C10 C11 C12 C7 0.76(14) . . . . ?
C10 C11 C12 C13 178.95(9) . . . . ?
C11 C12 C13 C14 -47.46(12) . . . . ?
C11 C12 C13 C17 132.10(10) . . . . ?
C12 C7 C8 C9 -1.92(14) . . . . ?
C12 C13 C14 C15 -178.42(9) . . . . ?
C12 C13 C17 C16 178.22(9) . . . . ?
C13 C14 C15 N2 -0.22(16) . . . . ?
C14 C13 C17 C16 -2.20(13) . . . . ?
C15 N2 C16 C17 1.11(15) . . . . ?
C16 N2 C15 C14 -1.35(16) . . . . ?
C17 C13 C14 C15 1.99(14) . . . . ?
